data_1544452
loop_
_publ_author_name
'Kato, S.'
'Abe, T.'
'Sugai, M.'
'Takizawa, H.'
'Endo, T.'

_publ_section_title
;
 Synthesis and lattice distortion of the perovskite-type oxides
 Sr2(Sr1-xMx)TaOz (M=Ca,Nd)
;
_journal_name_full 'Journal of the Ceramic Society of Japan'
_journal_page_first 633
_journal_page_last 638
_journal_volume 107
_journal_year 1999
_chemical_formula_sum 'Nd0.7 O5.85 Sr2.3 Ta'
_chemical_name_common Sr2Sr0.3Nd0.7TaO5.85
_space_group_IT_number 14
_space_group_name_H-M_alt 'P 1 21/n 1'
_symmetry_space_group_name_Hall '-P 2yn'
_symmetry_space_group_name_H-M 'P 1 21/n 1'
_cell_angle_alpha 90
_cell_angle_beta 89.982(8)
_cell_angle_gamma 90
_cell_formula_units_Z 2
_cell_length_a 5.8985(5)
_cell_length_b 5.8998(4)
_cell_length_c 8.2482(3)
_cell_volume 287.04(3)
_cod_data_source_file Sr2Sr0.3Nd0.7TaO5.85.cif
_cod_data_source_block Sr2Sr0.3Nd0.7TaO5.85
_cod_original_formula_sum 'Sr2 Sr0.3 Nd0.7 Ta O5.85'
_cod_database_code 1544452

loop_
_space_group_symop_operation_xyz
'x, y, z'
'-x, -y, -z'
'-x+1/2, y+1/2, -z+1/2'
'x+1/2, -y+1/2, z+1/2'

loop_
_atom_site_label
_atom_site_occupancy
_atom_site_fract_x
_atom_site_fract_y
_atom_site_fract_z
_atom_site_adp_type
_atom_site_B_iso_or_equiv
_atom_site_type_symbol
Sr1 0.9310 0.5456(5) 0.4990(10) 0.2252(5) Biso 1.000000 Sr
Nd1 0.0690 0.5456(5) 0.4990(10) 0.2252(5) Biso 1.000000 Nd
Nd2 0.6310 0.500000 0.000000 0.000000 Biso 1.000000 Nd
Sr2 0.3690 0.500000 0.000000 0.000000 Biso 1.000000 Sr
Ta1 1.0 0.000000 0.500000 0.000000 Biso 1.000000 Ta
O1 0.9750 -0.032(8) 0.406(6) 0.258(7) Biso 1.000000 O
O2 0.9750 0.218(13) 0.267(4) -0.065(4) Biso 1.000000 O
O3 0.9750 0.276(12) 0.717(9) -0.014(9) Biso 1.000000 O
